data_1564181
loop_
_publ_author_name
'Cao, Xiujun'
'Zhang, Xiaolong'
'Zhang, Mingdao'
'Hu, Jinsong'

_publ_section_title
;
 A highly selective and sensitive bifunctional luminescent sensor for TNP
 and Iron ion based on magnesium coordination polymer
;
_journal_name_full 'Inorganica Chimica Acta'
_journal_page_first 119836
_journal_paper_doi 10.1016/j.ica.2020.119836
_journal_volume 511
_journal_year 2020
_chemical_formula_moiety '2(C38 H42 Mg3 N4 O28), 12(H2 O)'
_chemical_formula_sum 'C76 H108 Mg6 N8 O68'
_chemical_formula_weight 2367.56
_space_group_crystal_system monoclinic
_space_group_IT_number 14
_space_group_name_Hall '-P 2yn'
_space_group_name_H-M_alt 'P 1 21/n 1'
_atom_sites_solution_hydrogens mixed
_atom_sites_solution_primary dual
_cell_angle_alpha 90
_cell_angle_beta 95.225(3)
_cell_angle_gamma 90
_cell_formula_units_Z 1
_cell_length_a 6.9141(9)
_cell_length_b 18.071(2)
_cell_length_c 19.864(2)
_cell_measurement_reflns_used 4009
_cell_measurement_temperature 293(2)
_cell_measurement_theta_max 21.977
_cell_measurement_theta_min 3.186
_cell_volume 2471.6(5)
_computing_cell_refinement 'SAINT V8.38A (?, 2016)'
_computing_data_reduction 'SAINT V8.38A (?, 2016)'
_computing_molecular_graphics 'Olex2 (Dolomanov et al., 2009)'
_computing_publication_material 'Olex2 (Dolomanov et al., 2009)'
_computing_structure_refinement 'ShelXL (Sheldrick, 2015)'
_computing_structure_solution 'ShelXT (Sheldrick, 2015)'
_diffrn_ambient_temperature 293(2)
_diffrn_measured_fraction_theta_full 0.998
_diffrn_measured_fraction_theta_max 0.998
_diffrn_measurement_device_type 'CCD area detector'
_diffrn_measurement_method 'phi and omega scans'
_diffrn_radiation_monochromator graphite
_diffrn_radiation_type MoK\a
_diffrn_radiation_wavelength 0.71073
_diffrn_reflns_av_R_equivalents 0.0491
_diffrn_reflns_av_unetI/netI 0.0333
_diffrn_reflns_Laue_measured_fraction_full 0.998
_diffrn_reflns_Laue_measured_fraction_max 0.998
_diffrn_reflns_limit_h_max 8
_diffrn_reflns_limit_h_min -8
_diffrn_reflns_limit_k_max 21
_diffrn_reflns_limit_k_min -21
_diffrn_reflns_limit_l_max 23
_diffrn_reflns_limit_l_min -23
_diffrn_reflns_number 32899
_diffrn_reflns_point_group_measured_fraction_full 0.998
_diffrn_reflns_point_group_measured_fraction_max 0.998
_diffrn_reflns_theta_full 25.010
_diffrn_reflns_theta_max 25.010
_diffrn_reflns_theta_min 3.043
_exptl_absorpt_coefficient_mu 0.174
_exptl_absorpt_correction_T_max 0.7456
_exptl_absorpt_correction_T_min 0.6832
_exptl_absorpt_correction_type multi-scan
_exptl_absorpt_process_details
;
SADABS-2016/2 (Bruker,2016/2) was used for absorption correction.
wR2(int) was 0.0869 before and 0.0782 after correction.
The Ratio of minimum to maximum transmission is 0.9163.
The \l/2 correction factor is Not present.
;
_exptl_crystal_density_diffrn 1.591
_exptl_crystal_description block
_exptl_crystal_F_000 1236
_exptl_crystal_size_max 0.325
_exptl_crystal_size_mid 0.056
_exptl_crystal_size_min 0.05
_refine_diff_density_max 0.953
_refine_diff_density_min -0.620
_refine_diff_density_rms 0.133
_refine_ls_extinction_coef .
_refine_ls_extinction_method none
_refine_ls_goodness_of_fit_ref 1.138
_refine_ls_hydrogen_treatment constr
_refine_ls_matrix_type full
_refine_ls_number_parameters 376
_refine_ls_number_reflns 4343
_refine_ls_number_restraints 18
_refine_ls_restrained_S_all 1.138
_refine_ls_R_factor_all 0.1077
_refine_ls_R_factor_gt 0.0935
_refine_ls_shift/su_max 0.000
_refine_ls_shift/su_mean 0.000
_refine_ls_structure_factor_coef Fsqd
_refine_ls_weighting_details 'w=1/[\s^2^(Fo^2^)+(0.1009P)^2^+20.8620P] where P=(Fo^2^+2Fc^2^)/3'
_refine_ls_weighting_scheme calc
_refine_ls_wR_factor_gt 0.2667
_refine_ls_wR_factor_ref 0.2757
_reflns_Friedel_coverage 0.000
_reflns_Friedel_fraction_full .
_reflns_Friedel_fraction_max .
_reflns_number_gt 3570
_reflns_number_total 4343
_reflns_threshold_expression 'I > 2\s(I)'
_cod_data_source_file ICA-2020-511-119836.cif
_cod_data_source_block 11a
_cod_database_code 1564181
_shelx_space_group_comment
;
The symmetry employed for this shelxl refinement is uniquely defined
by the following loop, which should always be used as a source of
symmetry information in preference to the above space-group names.
They are only intended as comments.
;
_olex2_refinement_description
;
1. Fixed Uiso
 At 1.2 times of:
  All C(H) groups, H7WA of O7W, H10C of O10X, H10A of O10W, H9WA of O9W
 At 1.5 times of:
  All O(H,H) groups, H7WB of O7W, H10D of O10X, H10B of O10W, H9WB of O9W
2. Uiso/Uaniso restraints and constraints
Uanis(O10W) \\sim Ueq, Uanis(O10X) \\sim Ueq, Uanis(O9W) \\sim Ueq: with sigma
of 0.03 and sigma for terminal atoms of 0.06
3. Others
 Fixed Sof: O9W(0.5) H9WA(0.5) H9WB(0.5) O10W(0.25) H10A(0.25) H10B(0.25)
 O10X(0.25) H10C(0.25) H10D(0.25)
4.a Riding coordinates:
 O1W(H1WA,H1WB), O2W(H2WA,H2WB), O3W(H3WA,H3WB), O4W(H4WA,H4WB), O5W(H5WA,
 H5WB), O6W(H6WA,H6WB), O7W(H7WA,H7WB), O8W(H8WA,H8WB), O9W(H9WA,H9WB),
 O10W(H10A,H10B), O10X(H10C,H10D)
4.b Aromatic/amide H refined with riding coordinates:
 C14(H14), C16(H16), C3(H3), C7(H7), C10(H10), C12(H12), C5(H5), C8(H8), C9(H9)
;

loop_
_space_group_symop_operation_xyz
'x, y, z'
'-x+1/2, y+1/2, -z+1/2'
'-x, -y, -z'
'x-1/2, -y-1/2, z-1/2'

loop_
_atom_site_label
_atom_site_type_symbol
_atom_site_fract_x
_atom_site_fract_y
_atom_site_fract_z
_atom_site_U_iso_or_equiv
_atom_site_adp_type
_atom_site_occupancy
_atom_site_site_symmetry_order
_atom_site_calc_flag
_atom_site_refinement_flags_posn
_atom_site_refinement_flags_adp
_atom_site_refinement_flags_occupancy
_atom_site_disorder_assembly
_atom_site_disorder_group
Mg2 Mg 0.5000 0.5000 0.5000 0.0193(6) Uani 1 2 d S T P . .
Mg1 Mg 0.4281(3) 0.76393(11) 0.49637(10) 0.0247(5) Uani 1 1 d . . . . .
O1W O 0.2331(7) 0.4510(2) 0.4669(2) 0.0270(10) Uani 1 1 d . . . . .
H1WA H 0.1333 0.4701 0.4927 0.040 Uiso 1 1 d R . . . .
H1WB H 0.2016 0.4621 0.4199 0.040 Uiso 1 1 d R . . . .
O1 O 0.4367(8) 0.7043(2) 0.4101(2) 0.0342(12) Uani 1 1 d . . . . .
O2 O 0.4606(7) 0.5862(2) 0.4375(2) 0.0287(10) Uani 1 1 d . . . . .
O2W O 0.6509(7) 0.4394(2) 0.4281(2) 0.0275(10) Uani 1 1 d . . . . .
H2WA H 0.7860 0.4525 0.4329 0.041 Uiso 1 1 d R . . . .
H2WB H 0.6374 0.3873 0.4361 0.041 Uiso 1 1 d R . . . .
O3W O 0.1792(7) 0.7058(2) 0.5234(2) 0.0325(11) Uani 1 1 d . . . . .
H3WA H 0.1147 0.6834 0.4837 0.049 Uiso 1 1 d R . . . .
H3WB H 0.0923 0.7397 0.5424 0.049 Uiso 1 1 d R . . . .
O3 O 0.3537(8) 0.7737(3) 0.1644(2) 0.0399(13) Uani 1 1 d . . . . .
O4 O 0.4596(8) 0.6938(3) 0.0917(2) 0.0394(12) Uani 1 1 d . . . . .
O4W O 0.2589(10) 0.8399(3) 0.4413(3) 0.0538(16) Uani 1 1 d . . . . .
H4WA H 0.1256 0.8249 0.4403 0.081 Uiso 1 1 d R . . . .
H4WB H 0.2964 0.8423 0.3960 0.081 Uiso 1 1 d R . . . .
O5 O 0.5443(7) 0.1112(2) 0.0630(2) 0.0288(10) Uani 1 1 d . . . . .
O5W O 0.6846(10) 0.8233(4) 0.4800(3) 0.0577(16) Uani 1 1 d . . . . .
H5WA H 0.7625 0.8292 0.5222 0.087 Uiso 1 1 d R . . . .
H5WB H 0.6501 0.8712 0.4617 0.087 Uiso 1 1 d R . . . .
O6 O 0.5441(7) 0.0139(2) 0.1297(2) 0.0284(10) Uani 1 1 d . . . . .
O6W O 0.6079(7) 0.6918(3) 0.5535(3) 0.0379(12) Uani 1 1 d . . . . .
H6WA H 0.7004 0.6712 0.5256 0.057 Uiso 1 1 d R . . . .
H6WB H 0.6751 0.7183 0.5905 0.057 Uiso 1 1 d R . . . .
O7 O 0.5568(10) 0.0599(3) 0.3845(2) 0.0470(15) Uani 1 1 d . . . . .
O7W O 0.0117(17) 0.4017(4) 0.2805(3) 0.114(4) Uani 1 1 d . . . . .
H7WA H 0.0733 0.4456 0.2993 0.137 Uiso 1 1 d R . . . .
H7WB H 0.0422 0.3607 0.3103 0.171 Uiso 1 1 d R . . . .
O8 O 0.5839(8) 0.1764(3) 0.4181(2) 0.0365(12) Uani 1 1 d . . . . .
O8W O 0.1233(9) 0.4281(3) 0.1563(3) 0.0543(15) Uani 1 1 d . . . . .
H8WA H 0.0209 0.3987 0.1721 0.081 Uiso 1 1 d R . . . .
H8WB H 0.0768 0.4525 0.1151 0.081 Uiso 1 1 d R . . . .
O9W O 0.168(2) 0.5258(7) 0.0001(6) 0.060(3) Uani 0.5 1 d . U . A 1
H9WA H 0.1975 0.5454 0.0448 0.072 Uiso 0.5 1 d R . . A 1
H9WB H 0.0409 0.5042 -0.0036 0.090 Uiso 0.5 1 d R . . A 1
O10W O 0.386(8) 0.460(3) -0.0048(19) 0.13(2) Uani 0.25 1 d . U . B 2
H10A H 0.3884 0.4863 0.0376 0.150 Uiso 0.25 1 d R . . B 2
H10B H 0.2571 0.4421 -0.0170 0.188 Uiso 0.25 1 d R . . B 2
N00E N 0.5412(8) 0.4528(3) 0.2172(2) 0.0225(11) Uani 1 1 d . . . . .
N00F N 0.5692(8) 0.3349(3) 0.2118(3) 0.0241(12) Uani 1 1 d . . . . .
C2 C 0.4521(8) 0.6184(3) 0.3217(3) 0.0156(11) Uani 1 1 d . . . . .
C13 C 0.5437(8) 0.1327(3) 0.1807(3) 0.0177(12) Uani 1 1 d . . . . .
C18 C 0.5424(9) 0.0825(3) 0.1205(3) 0.0213(13) Uani 1 1 d . . . . .
C14 C 0.5487(8) 0.1064(3) 0.2466(3) 0.0183(12) Uani 1 1 d . . . . .
H14 H 0.5452 0.0557 0.2542 0.022 Uiso 1 1 calc R . . . .
C16 C 0.5658(9) 0.2307(3) 0.2900(3) 0.0197(12) Uani 1 1 d . . . . .
H16 H 0.5766 0.2638 0.3260 0.024 Uiso 1 1 calc R . . . .
C15 C 0.5588(9) 0.1550(3) 0.3016(3) 0.0184(12) Uani 1 1 d . . . . .
C1 C 0.4485(9) 0.6377(3) 0.3953(3) 0.0214(13) Uani 1 1 d . . . . .
C4 C 0.4390(8) 0.6544(3) 0.2041(3) 0.0180(12) Uani 1 1 d . . . . .
C17 C 0.5679(9) 0.1281(3) 0.3740(3) 0.0220(13) Uani 1 1 d . . . . .
C3 C 0.4341(8) 0.6723(3) 0.2720(3) 0.0184(12) Uani 1 1 d . . . . .
H3 H 0.4184 0.7215 0.2842 0.022 Uiso 1 1 calc R . . . .
C7 C 0.4788(9) 0.5447(3) 0.3037(3) 0.0202(12) Uani 1 1 d . . . . .
H7 H 0.4890 0.5079 0.3365 0.024 Uiso 1 1 calc R . . . .
C11 C 0.5567(9) 0.2563(3) 0.2246(3) 0.0216(13) Uani 1 1 d . . . . .
C10 C 0.4968(10) 0.3896(3) 0.2460(3) 0.0246(14) Uani 1 1 d . . . . .
H10 H 0.4270 0.3846 0.2836 0.030 Uiso 1 1 calc R . . . .
C12 C 0.5454(9) 0.2092(3) 0.1701(3) 0.0225(13) Uani 1 1 d . . . . .
H12 H 0.5389 0.2281 0.1264 0.027 Uiso 1 1 calc R . . . .
C19 C 0.4172(10) 0.7129(3) 0.1496(3) 0.0271(14) Uani 1 1 d . . . . .
C6 C 0.4899(9) 0.5274(3) 0.2364(3) 0.0225(13) Uani 1 1 d . . . . .
C5 C 0.4695(10) 0.5807(3) 0.1867(3) 0.0250(14) Uani 1 1 d . . . . .
H5 H 0.4760 0.5676 0.1416 0.030 Uiso 1 1 calc R . . . .
C8 C 0.6440(10) 0.4376(4) 0.1637(3) 0.0309(15) Uani 1 1 d . . . . .
H8 H 0.6917 0.4720 0.1346 0.037 Uiso 1 1 calc R . . . .
C9 C 0.6640(11) 0.3641(4) 0.1604(4) 0.0350(17) Uani 1 1 d . . . . .
H9 H 0.7297 0.3379 0.1292 0.042 Uiso 1 1 calc R . . . .
O10X O 0.473(8) 0.426(2) -0.012(2) 0.109(19) Uani 0.25 1 d . U . C 3
H10C H 0.4604 0.4553 0.0276 0.131 Uiso 0.25 1 d R . . C 3
H10D H 0.3526 0.4268 -0.0403 0.164 Uiso 0.25 1 d R . . C 3

loop_
_atom_site_aniso_label
_atom_site_aniso_U_11
_atom_site_aniso_U_22
_atom_site_aniso_U_33
_atom_site_aniso_U_23
_atom_site_aniso_U_13
_atom_site_aniso_U_12
Mg2 0.0283(15) 0.0146(13) 0.0155(13) 0.0030(10) 0.0037(11) 0.0008(11)
Mg1 0.0413(13) 0.0175(10) 0.0155(10) -0.0035(8) 0.0037(9) -0.0017(9)
O1W 0.034(3) 0.023(2) 0.024(2) 0.0035(18) 0.0039(19) -0.0009(19)
O1 0.072(4) 0.013(2) 0.018(2) -0.0027(17) 0.004(2) 0.007(2)
O2 0.049(3) 0.022(2) 0.016(2) 0.0076(18) 0.0064(19) 0.005(2)
O2W 0.035(3) 0.022(2) 0.026(2) 0.0024(18) 0.0078(19) 0.0031(19)
O3W 0.039(3) 0.026(2) 0.031(3) -0.012(2) 0.002(2) -0.004(2)
O3 0.064(3) 0.021(2) 0.034(3) 0.009(2) -0.003(2) 0.003(2)
O4 0.058(3) 0.044(3) 0.017(2) 0.011(2) 0.009(2) 0.005(2)
O4W 0.079(4) 0.039(3) 0.042(3) 0.004(2) -0.006(3) 0.014(3)
O5 0.048(3) 0.024(2) 0.015(2) -0.0008(17) 0.0062(19) 0.008(2)
O5W 0.074(4) 0.060(4) 0.041(3) 0.002(3) 0.019(3) -0.017(3)
O6 0.046(3) 0.015(2) 0.024(2) -0.0058(17) 0.002(2) -0.0015(19)
O6W 0.042(3) 0.027(2) 0.041(3) -0.016(2) -0.015(2) 0.010(2)
O7 0.097(5) 0.019(3) 0.026(3) 0.003(2) 0.007(3) 0.003(3)
O7W 0.244(12) 0.054(4) 0.041(4) 0.004(3) 0.001(5) 0.060(6)
O8 0.063(3) 0.028(2) 0.019(2) -0.010(2) 0.007(2) -0.001(2)
O8W 0.056(4) 0.044(3) 0.062(4) -0.002(3) -0.002(3) 0.006(3)
O9W 0.099(10) 0.047(7) 0.035(6) 0.002(5) 0.013(6) -0.006(7)
O10W 0.16(4) 0.17(4) 0.04(2) 0.05(2) -0.05(2) -0.11(3)
N00E 0.032(3) 0.014(2) 0.021(3) -0.003(2) 0.000(2) 0.001(2)
N00F 0.038(3) 0.013(2) 0.021(3) -0.001(2) 0.005(2) 0.003(2)
C2 0.022(3) 0.013(3) 0.012(3) 0.000(2) 0.002(2) 0.001(2)
C13 0.023(3) 0.015(3) 0.016(3) -0.003(2) 0.004(2) 0.000(2)
C18 0.025(3) 0.020(3) 0.019(3) -0.003(2) 0.001(2) 0.003(2)
C14 0.026(3) 0.011(3) 0.019(3) -0.002(2) 0.006(2) 0.003(2)
C16 0.027(3) 0.015(3) 0.018(3) -0.005(2) 0.004(2) 0.002(2)
C15 0.026(3) 0.013(3) 0.016(3) -0.002(2) 0.002(2) 0.001(2)
C1 0.028(3) 0.019(3) 0.017(3) 0.002(2) 0.000(2) 0.003(2)
C4 0.023(3) 0.015(3) 0.016(3) 0.002(2) 0.000(2) 0.002(2)
C17 0.032(3) 0.017(3) 0.017(3) -0.005(2) 0.003(2) 0.002(2)
C3 0.025(3) 0.010(3) 0.021(3) -0.001(2) 0.003(2) 0.000(2)
C7 0.029(3) 0.012(3) 0.019(3) 0.004(2) 0.002(2) 0.000(2)
C11 0.031(3) 0.013(3) 0.022(3) -0.002(2) 0.005(2) 0.004(2)
C10 0.036(4) 0.019(3) 0.020(3) -0.002(2) 0.008(3) 0.002(3)
C12 0.032(3) 0.017(3) 0.018(3) 0.000(2) 0.001(2) 0.006(2)
C19 0.035(4) 0.022(3) 0.024(3) 0.005(3) -0.001(3) 0.000(3)
C6 0.033(3) 0.013(3) 0.021(3) -0.004(2) 0.002(2) -0.001(2)
C5 0.038(4) 0.020(3) 0.016(3) 0.000(2) -0.001(3) 0.001(3)
C8 0.045(4) 0.022(3) 0.027(3) -0.002(3) 0.012(3) -0.006(3)
C9 0.055(5) 0.018(3) 0.035(4) -0.006(3) 0.022(3) 0.001(3)
O10X 0.19(4) 0.10(3) 0.045(18) -0.032(19) 0.07(2) -0.10(3)

loop_
_atom_type_symbol
_atom_type_description
_atom_type_scat_dispersion_real
_atom_type_scat_dispersion_imag
_atom_type_scat_source
C C 0.0033 0.0016 'International Tables Vol C Tables 4.2.6.8 and 6.1.1.4'
H H 0.0000 0.0000 'International Tables Vol C Tables 4.2.6.8 and 6.1.1.4'
N N 0.0061 0.0033 'International Tables Vol C Tables 4.2.6.8 and 6.1.1.4'
O O 0.0106 0.0060 'International Tables Vol C Tables 4.2.6.8 and 6.1.1.4'
Mg Mg 0.0486 0.0363 'International Tables Vol C Tables 4.2.6.8 and 6.1.1.4'

loop_
_geom_angle_atom_site_label_1
_geom_angle_atom_site_label_2
_geom_angle_atom_site_label_3
_geom_angle
_geom_angle_site_symmetry_1
_geom_angle_site_symmetry_3
O1W Mg2 O1W 180.0 3_666 .
O1W Mg2 O2W 87.53(17) . 3_666
O1W Mg2 O2W 92.47(17) 3_666 3_666
O1W Mg2 O2W 87.53(17) 3_666 .
O1W Mg2 O2W 92.46(17) . .
O2 Mg2 O1W 86.08(18) 3_666 .
O2 Mg2 O1W 86.08(18) . 3_666
O2 Mg2 O1W 93.92(18) 3_666 3_666
O2 Mg2 O1W 93.92(18) . .
O2 Mg2 O2 180.0 . 3_666
O2 Mg2 O2W 91.83(17) . .
O2 Mg2 O2W 91.83(17) 3_666 3_666
O2 Mg2 O2W 88.17(17) . 3_666
O2 Mg2 O2W 88.17(17) 3_666 .
O2W Mg2 O2W 180.0 3_666 .
O1 Mg1 O3W 92.2(2) . .
O1 Mg1 O4W 88.0(2) . .
O1 Mg1 O5W 92.9(2) . .
O1 Mg1 O6W 93.8(2) . .
O4W Mg1 O3W 91.7(2) . .
O4W Mg1 O5W 91.3(3) . .
O4W Mg1 O6W 177.0(2) . .
O5W Mg1 O3W 174.2(2) . .
O6W Mg1 O3W 90.6(2) . .
O6W Mg1 O5W 86.2(3) . .
O8 Mg1 O1 179.3(3) 3_666 .
O8 Mg1 O3W 87.4(2) 3_666 .
O8 Mg1 O4W 91.5(2) 3_666 .
O8 Mg1 O5W 87.6(2) 3_666 .
O8 Mg1 O6W 86.7(2) 3_666 .
Mg2 O1W H1WA 109.6 . .
Mg2 O1W H1WB 109.4 . .
H1WA O1W H1WB 109.5 . .
C1 O1 Mg1 136.1(4) . .
C1 O2 Mg2 174.5(4) . .
Mg2 O2W H2WA 109.6 . .
Mg2 O2W H2WB 109.3 . .
H2WA O2W H2WB 109.5 . .
Mg1 O3W H3WA 109.1 . .
Mg1 O3W H3WB 109.5 . .
H3WA O3W H3WB 109.5 . .
Mg1 O4W H4WA 108.8 . .
Mg1 O4W H4WB 109.8 . .
H4WA O4W H4WB 109.4 . .
Mg1 O5W H5WA 109.4 . .
Mg1 O5W H5WB 109.3 . .
H5WA O5W H5WB 109.4 . .
Mg1 O6W H6WA 109.0 . .
Mg1 O6W H6WB 109.3 . .
H6WA O6W H6WB 109.5 . .
H7WA O7W H7WB 109.5 . .
C17 O8 Mg1 165.0(5) . 3_666
H8WA O8W H8WB 109.5 . .
H9WA O9W H9WB 109.5 . .
H10A O10W H10B 109.5 . .
C10 N00E C6 127.9(5) . .
C10 N00E C8 108.7(5) . .
C8 N00E C6 123.4(5) . .
C10 N00F C11 127.7(5) . .
C10 N00F C9 108.9(5) . .
C9 N00F C11 123.4(5) . .
C3 C2 C1 121.4(5) . .
C3 C2 C7 119.6(5) . .
C7 C2 C1 119.0(5) . .
C14 C13 C18 122.8(5) . .
C14 C13 C12 118.7(5) . .
C12 C13 C18 118.5(5) . .
O5 C18 C13 118.3(5) . .
O6 C18 O5 122.8(5) . .
O6 C18 C13 118.9(5) . .
C13 C14 H14 119.5 . .
C13 C14 C15 121.0(5) . .
C15 C14 H14 119.5 . .
C15 C16 H16 120.4 . .
C11 C16 H16 120.4 . .
C11 C16 C15 119.3(5) . .
C14 C15 C17 122.4(5) . .
C16 C15 C14 119.3(5) . .
C16 C15 C17 118.3(5) . .
O1 C1 O2 124.4(6) . .
O1 C1 C2 117.4(5) . .
O2 C1 C2 118.2(5) . .
C3 C4 C19 121.4(5) . .
C3 C4 C5 118.7(5) . .
C5 C4 C19 119.8(5) . .
O7 C17 C15 118.4(5) . .
O8 C17 O7 125.4(6) . .
O8 C17 C15 116.1(5) . .
C2 C3 C4 121.2(5) . .
C2 C3 H3 119.4 . .
C4 C3 H3 119.4 . .
C2 C7 H7 120.5 . .
C6 C7 C2 119.0(5) . .
C6 C7 H7 120.5 . .
C16 C11 N00F 119.8(5) . .
C12 C11 N00F 118.1(5) . .
C12 C11 C16 122.0(5) . .
N00E C10 H10 126.0 . .
N00F C10 N00E 108.0(5) . .
N00F C10 H10 126.0 . .
C13 C12 H12 120.2 . .
C11 C12 C13 119.7(5) . .
C11 C12 H12 120.2 . .
O3 C19 O4 125.5(6) . .
O3 C19 C4 118.0(6) . .
O4 C19 C4 116.5(6) . .
C7 C6 N00E 120.1(5) . .
C5 C6 N00E 118.1(5) . .
C5 C6 C7 121.6(5) . .
C4 C5 H5 120.1 . .
C6 C5 C4 119.8(5) . .
C6 C5 H5 120.1 . .
N00E C8 H8 126.2 . .
C9 C8 N00E 107.7(6) . .
C9 C8 H8 126.2 . .
N00F C9 H9 126.6 . .
C8 C9 N00F 106.7(6) . .
C8 C9 H9 126.6 . .
H10C O10X H10D 109.5 . .

loop_
_geom_bond_atom_site_label_1
_geom_bond_atom_site_label_2
_geom_bond_distance
_geom_bond_site_symmetry_2
Mg2 O1W 2.098(4) 3_666
Mg2 O1W 2.098(4) .
Mg2 O2 1.995(4) .
Mg2 O2 1.995(4) 3_666
Mg2 O2W 2.144(4) .
Mg2 O2W 2.144(4) 3_666
Mg1 O1 2.030(5) .
Mg1 O3W 2.125(5) .
Mg1 O4W 2.054(6) .
Mg1 O5W 2.124(6) .
Mg1 O6W 2.068(5) .
Mg1 O8 2.021(5) 3_666
O1W H1WA 0.9599 .
O1W H1WB 0.9598 .
O1 C1 1.244(7) .
O2 C1 1.250(7) .
O2W H2WA 0.9599 .
O2W H2WB 0.9600 .
O3W H3WA 0.9601 .
O3W H3WB 0.9601 .
O3 C19 1.229(8) .
O4 C19 1.261(8) .
O4W H4WA 0.9596 .
O4W H4WB 0.9605 .
O5 C18 1.255(7) .
O5W H5WA 0.9603 .
O5W H5WB 0.9600 .
O6 C18 1.252(7) .
O6W H6WA 0.9598 .
O6W H6WB 0.9602 .
O7 C17 1.255(8) .
O7W H7WA 0.9597 .
O7W H7WB 0.9600 .
O8 Mg1 2.021(5) 3_666
O8 C17 1.234(7) .
O8W H8WA 0.9602 .
O8W H8WB 0.9596 .
O9W H9WA 0.9602 .
O9W H9WB 0.9598 .
O10W H10A 0.9602 .
O10W H10B 0.9599 .
N00E C10 1.326(8) .
N00E C6 1.453(7) .
N00E C8 1.360(8) .
N00F C11 1.447(7) .
N00F C10 1.323(8) .
N00F C9 1.368(8) .
C2 C1 1.506(8) .
C2 C3 1.385(8) .
C2 C7 1.395(8) .
C13 C18 1.502(8) .
C13 C14 1.390(8) .
C13 C12 1.398(8) .
C14 H14 0.9300 .
C14 C15 1.398(8) .
C16 H16 0.9300 .
C16 C15 1.389(8) .
C16 C11 1.375(8) .
C15 C17 1.514(8) .
C4 C3 1.391(8) .
C4 C19 1.511(8) .
C4 C5 1.397(8) .
C3 H3 0.9300 .
C7 H7 0.9300 .
C7 C6 1.382(8) .
C11 C12 1.373(8) .
C10 H10 0.9300 .
C12 H12 0.9300 .
C6 C5 1.378(9) .
C5 H5 0.9300 .
C8 H8 0.9300 .
C8 C9 1.336(9) .
C9 H9 0.9300 .
O10X H10C 0.9606 .
O10X H10D 0.9598 .
